data_2219879
loop_
_publ_author_name
'Hagos, Tesfamariam K.'
'Nogai, Stefan D.'
'Dobrza\'nska, Liliana'
'Cronje, Stephanie'

_publ_section_title
;
 1,3-Dimesitylimidazolidinium tetrachloridogold(III) dichloromethane
 solvate
;
_journal_coeditor_code HK2528
_journal_issue 11
_journal_name_full 'Acta Crystallographica Section E'
_journal_page_first m1357
_journal_paper_doi 10.1107/S1600536808031115
_journal_volume 64
_journal_year 2008
_chemical_formula_iupac '(C21 H27 N2) [Au Cl4], C H2 Cl2'
_chemical_formula_moiety 'C21 H27 N2 +, Au Cl4 -, C H2 Cl2'
_chemical_formula_sum 'C22 H29 Au Cl6 N2'
_chemical_formula_weight 731.14
_chemical_name_common work
_chemical_name_systematic
;
1,3-Dimesitylimidazolidinium tetrachloridogold(III) dichloromethane solvate
;
_space_group_IT_number 14
_symmetry_cell_setting monoclinic
_symmetry_space_group_name_Hall '-P 2ybc'
_symmetry_space_group_name_H-M 'P 1 21/c 1'
_atom_sites_solution_hydrogens geom
_atom_sites_solution_primary direct
_atom_sites_solution_secondary difmap
_audit_creation_method SHELXL-97
_cell_angle_alpha 90.00
_cell_angle_beta 96.601(2)
_cell_angle_gamma 90.00
_cell_formula_units_Z 4
_cell_length_a 19.590(3)
_cell_length_b 8.9986(13)
_cell_length_c 15.306(2)
_cell_measurement_reflns_used 3906
_cell_measurement_temperature 100(2)
_cell_measurement_theta_max 27.580
_cell_measurement_theta_min 2.494
_cell_volume 2680.3(7)
_computing_cell_refinement 'SAINT (Bruker, 2002)'
_computing_data_collection 'SMART (Bruker, 2001)'
_computing_data_reduction 'SAINT (Bruker, 2002)'
_computing_molecular_graphics 'X-SEED (Barbour, 2001)'
_computing_publication_material 'X-SEED (Barbour, 2001)'
_computing_structure_refinement 'SHELXL97 (Sheldrick, 2008)'
_computing_structure_solution 'SHELXS97 (Sheldrick, 2008)'
_diffrn_ambient_temperature 100(2)
_diffrn_measured_fraction_theta_full 0.992
_diffrn_measured_fraction_theta_max 0.912
_diffrn_measurement_device_type 'Bruker APEX CCD area-detector'
_diffrn_measurement_method \w
_diffrn_radiation_monochromator graphite
_diffrn_radiation_source 'fine-focus sealed tube'
_diffrn_radiation_type MoK\a
_diffrn_radiation_wavelength 0.71073
_diffrn_reflns_av_R_equivalents 0.0942
_diffrn_reflns_av_sigmaI/netI 0.0995
_diffrn_reflns_limit_h_max 25
_diffrn_reflns_limit_h_min -21
_diffrn_reflns_limit_k_max 11
_diffrn_reflns_limit_k_min -9
_diffrn_reflns_limit_l_max 19
_diffrn_reflns_limit_l_min -19
_diffrn_reflns_number 15546
_diffrn_reflns_theta_full 26.50
_diffrn_reflns_theta_max 28.30
_diffrn_reflns_theta_min 2.09
_exptl_absorpt_coefficient_mu 6.100
_exptl_absorpt_correction_T_max 0.5458
_exptl_absorpt_correction_T_min 0.1462
_exptl_absorpt_correction_type multi-scan
_exptl_absorpt_process_details '(SADABS; Sheldrick, 1997)'
_exptl_crystal_colour orange
_exptl_crystal_density_diffrn 1.812
_exptl_crystal_density_method 'not measured'
_exptl_crystal_description plate
_exptl_crystal_F_000 1424
_exptl_crystal_size_max 0.30
_exptl_crystal_size_mid 0.25
_exptl_crystal_size_min 0.10
_refine_diff_density_max 2.120
_refine_diff_density_min -2.241
_refine_ls_extinction_method none
_refine_ls_goodness_of_fit_ref 0.913
_refine_ls_hydrogen_treatment constr
_refine_ls_matrix_type full
_refine_ls_number_parameters 286
_refine_ls_number_reflns 6083
_refine_ls_number_restraints 0
_refine_ls_restrained_S_all 0.913
_refine_ls_R_factor_all 0.0645
_refine_ls_R_factor_gt 0.0445
_refine_ls_shift/su_max 0.002
_refine_ls_shift/su_mean 0.000
_refine_ls_structure_factor_coef Fsqd
_refine_ls_weighting_details 'calc w=1/[\s^2^(Fo^2^)+(0.0211P)^2^] where P=(Fo^2^+2Fc^2^)/3'
_refine_ls_weighting_scheme calc
_refine_ls_wR_factor_gt 0.0824
_refine_ls_wR_factor_ref 0.0865
_reflns_number_gt 4516
_reflns_number_total 6083
_reflns_threshold_expression I>2\s(I)
_cod_data_source_file hk2528.cif
_cod_data_source_block I
_cod_original_cell_volume 2680.4(7)
_cod_original_sg_symbol_H-M 'P 21/c'
_cod_database_code 2219879
_cod_database_fobs_code 2219879

loop_
_symmetry_equiv_pos_as_xyz
'x, y, z'
'-x, y+1/2, -z+1/2'
'-x, -y, -z'
'x, -y-1/2, z-1/2'

loop_
_atom_site_type_symbol
_atom_site_label
_atom_site_fract_x
_atom_site_fract_y
_atom_site_fract_z
_atom_site_U_iso_or_equiv
_atom_site_adp_type
_atom_site_calc_flag
_atom_site_refinement_flags
_atom_site_occupancy
Au Au1 0.816928(12) 0.61599(3) 0.706473(15) 0.01554(8) Uani d . 1
Cl Cl1 0.90506(8) 0.57587(17) 0.62476(10) 0.0221(4) Uani d . 1
Cl Cl2 0.86227(8) 0.84160(17) 0.74770(10) 0.0229(4) Uani d . 1
Cl Cl3 0.72796(8) 0.65262(18) 0.78862(11) 0.0240(4) Uani d . 1
Cl Cl4 0.76938(8) 0.39359(17) 0.65952(10) 0.0220(3) Uani d . 1
C C5 0.8618(3) 0.1217(7) 0.3991(4) 0.0168(13) Uani d . 1
C C6 0.9177(3) 0.1185(7) 0.3509(4) 0.0184(13) Uani d . 1
C C7 0.9615(3) -0.0040(7) 0.3640(4) 0.0179(14) Uani d . 1
H H7 0.9997 -0.0101 0.3311 0.022 Uiso calc R 1
C C8 0.9517(3) -0.1156(7) 0.4218(4) 0.0223(14) Uani d . 1
C C9 0.8956(3) -0.1060(7) 0.4701(4) 0.0234(15) Uani d . 1
H H9 0.8881 -0.1829 0.5106 0.028 Uiso calc R 1
C C10 0.8503(3) 0.0132(7) 0.4605(4) 0.0222(15) Uani d . 1
C C11 0.7906(3) 0.0228(8) 0.5168(4) 0.0259(16) Uani d . 1
H H11C 0.7899 0.1217 0.5434 0.039 Uiso calc R 1
H H11A 0.7965 -0.0526 0.5632 0.039 Uiso calc R 1
H H11B 0.7471 0.0055 0.4796 0.039 Uiso calc R 1
C C12 0.9314(3) 0.2390(7) 0.2867(4) 0.0228(15) Uani d . 1
H H12C 0.8938 0.2418 0.2386 0.034 Uiso calc R 1
H H12A 0.9747 0.2184 0.2628 0.034 Uiso calc R 1
H H12B 0.9345 0.3352 0.3169 0.034 Uiso calc R 1
C C13 0.9994(4) -0.2463(8) 0.4345(4) 0.0299(17) Uani d . 1
H H13B 0.9829 -0.3258 0.3937 0.045 Uiso calc R 1
H H13C 1.0010 -0.2824 0.4952 0.045 Uiso calc R 1
H H13A 1.0456 -0.2161 0.4231 0.045 Uiso calc R 1
N N14 0.8162(3) 0.2491(6) 0.3895(3) 0.0171(12) Uani d . 1
C C15 0.7516(3) 0.2431(7) 0.3605(4) 0.0161(13) Uani d . 1
H H15 0.7305 0.1576 0.3327 0.019 Uiso calc R 1
N N16 0.7176(3) 0.3665(5) 0.3729(3) 0.0168(11) Uani d . 1
C C17 0.7660(3) 0.4782(7) 0.4162(4) 0.0170(14) Uani d . 1
H H17A 0.7505 0.5136 0.4719 0.020 Uiso calc R 1
H H17B 0.7707 0.5644 0.3772 0.020 Uiso calc R 1
C C18 0.8333(3) 0.3929(7) 0.4333(4) 0.0210(14) Uani d . 1
H H18A 0.8707 0.4441 0.4069 0.025 Uiso calc R 1
H H18B 0.8471 0.3795 0.4971 0.025 Uiso calc R 1
C C19 0.6464(3) 0.4010(7) 0.3447(4) 0.0165(13) Uani d . 1
C C20 0.5985(3) 0.3755(7) 0.4036(4) 0.0207(14) Uani d . 1
C C21 0.5323(3) 0.4244(7) 0.3781(4) 0.0191(14) Uani d . 1
H H21 0.4983 0.4097 0.4168 0.023 Uiso calc R 1
C C22 0.5134(3) 0.4949(7) 0.2971(4) 0.0209(15) Uani d . 1
C C23 0.5620(3) 0.5118(7) 0.2400(4) 0.0210(15) Uani d . 1
H H23 0.5492 0.5574 0.1845 0.025 Uiso calc R 1
C C24 0.6297(3) 0.4639(7) 0.2613(4) 0.0202(15) Uani d . 1
C C25 0.6811(3) 0.4777(7) 0.1960(4) 0.0230(15) Uani d . 1
H H25C 0.7222 0.5291 0.2236 0.034 Uiso calc R 1
H H25B 0.6609 0.5347 0.1449 0.034 Uiso calc R 1
H H25A 0.6938 0.3785 0.1771 0.034 Uiso calc R 1
C C26 0.6168(4) 0.2988(8) 0.4893(4) 0.0303(17) Uani d . 1
H H26C 0.5780 0.3048 0.5243 0.045 Uiso calc R 1
H H26B 0.6571 0.3467 0.5212 0.045 Uiso calc R 1
H H26A 0.6272 0.1942 0.4787 0.045 Uiso calc R 1
C C27 0.4414(3) 0.5523(9) 0.2740(5) 0.0317(18) Uani d . 1
H H27C 0.4317 0.5619 0.2100 0.048 Uiso calc R 1
H H27A 0.4369 0.6496 0.3015 0.048 Uiso calc R 1
H H27B 0.4087 0.4826 0.2955 0.048 Uiso calc R 1
C C28 0.6210(4) 0.7360(8) 0.9489(4) 0.0303(17) Uani d . 1
H H28B 0.6054 0.8168 0.9075 0.036 Uiso calc R 1
H H28A 0.6592 0.6833 0.9251 0.036 Uiso calc R 1
Cl Cl29 0.65120(9) 0.8137(2) 1.05262(12) 0.0335(4) Uani d . 1
Cl Cl30 0.55384(12) 0.6129(3) 0.95642(15) 0.0580(6) Uani d . 1

loop_
_atom_site_aniso_label
_atom_site_aniso_U_11
_atom_site_aniso_U_22
_atom_site_aniso_U_33
_atom_site_aniso_U_12
_atom_site_aniso_U_13
_atom_site_aniso_U_23
Au1 0.01694(12) 0.01813(12) 0.01117(12) -0.00007(12) 0.00005(8) 0.00093(11)
Cl1 0.0243(8) 0.0229(8) 0.0202(8) -0.0012(7) 0.0073(7) -0.0006(6)
Cl2 0.0252(9) 0.0197(8) 0.0236(9) -0.0021(7) 0.0019(7) -0.0038(6)
Cl3 0.0232(8) 0.0241(9) 0.0263(9) 0.0015(7) 0.0089(7) 0.0007(7)
Cl4 0.0268(8) 0.0220(8) 0.0167(8) -0.0060(7) 0.0004(6) -0.0012(7)
C5 0.019(3) 0.019(3) 0.010(3) -0.002(3) -0.004(2) -0.002(3)
C6 0.014(3) 0.027(4) 0.014(3) -0.002(3) -0.002(2) -0.008(3)
C7 0.011(3) 0.028(4) 0.015(3) 0.004(3) 0.002(3) -0.009(3)
C8 0.032(4) 0.024(3) 0.010(3) 0.007(3) -0.003(3) -0.004(3)
C9 0.029(4) 0.024(4) 0.017(3) -0.003(3) 0.001(3) -0.001(3)
C10 0.024(4) 0.027(4) 0.015(4) 0.000(3) -0.004(3) 0.001(3)
C11 0.027(4) 0.031(4) 0.020(4) 0.006(3) 0.006(3) 0.007(3)
C12 0.015(3) 0.027(4) 0.027(4) 0.001(3) 0.005(3) 0.002(3)
C13 0.036(4) 0.039(4) 0.014(4) 0.013(4) -0.003(3) -0.003(3)
N14 0.014(3) 0.025(3) 0.012(3) 0.001(2) 0.000(2) -0.002(2)
C15 0.021(3) 0.019(3) 0.008(3) -0.005(3) 0.002(3) 0.006(2)
N16 0.017(3) 0.015(3) 0.018(3) 0.000(2) 0.002(2) -0.004(2)
C17 0.015(3) 0.017(3) 0.017(3) -0.002(3) -0.004(3) -0.003(3)
C18 0.013(3) 0.025(4) 0.025(3) -0.007(3) 0.002(3) -0.006(3)
C19 0.018(3) 0.014(3) 0.017(3) 0.003(3) 0.001(3) 0.001(3)
C20 0.025(3) 0.019(3) 0.018(3) -0.003(3) 0.003(3) -0.004(3)
C21 0.017(3) 0.024(4) 0.017(3) -0.006(3) 0.004(3) 0.000(3)
C22 0.011(3) 0.025(4) 0.026(4) -0.002(3) 0.000(3) -0.001(3)
C23 0.022(4) 0.023(4) 0.018(4) 0.008(3) -0.002(3) 0.000(3)
C24 0.021(4) 0.020(3) 0.019(4) -0.004(3) 0.001(3) -0.004(3)
C25 0.026(4) 0.028(4) 0.016(4) 0.003(3) 0.006(3) -0.001(3)
C26 0.030(4) 0.035(4) 0.026(4) -0.006(3) 0.002(3) 0.004(3)
C27 0.020(4) 0.049(5) 0.026(4) 0.006(4) 0.005(3) 0.006(4)
C28 0.039(4) 0.032(4) 0.020(4) 0.004(4) 0.005(3) 0.004(3)
Cl29 0.0332(10) 0.0352(10) 0.0312(10) -0.0055(9) 0.0001(8) 0.0011(8)
Cl30 0.0640(15) 0.0613(15) 0.0492(13) -0.0310(13) 0.0087(11) -0.0151(12)

loop_
_atom_type_symbol
_atom_type_description
_atom_type_scat_dispersion_real
_atom_type_scat_dispersion_imag
_atom_type_scat_source
C C 0.0033 0.0016 'International Tables Vol C Tables 4.2.6.8 and 6.1.1.4'
H H 0.0000 0.0000 'International Tables Vol C Tables 4.2.6.8 and 6.1.1.4'
N N 0.0061 0.0033 'International Tables Vol C Tables 4.2.6.8 and 6.1.1.4'
Cl Cl 0.1484 0.1585 'International Tables Vol C Tables 4.2.6.8 and 6.1.1.4'
Au Au -2.0133 8.8022 'International Tables Vol C Tables 4.2.6.8 and 6.1.1.4'

loop_
_geom_angle_atom_site_label_1
_geom_angle_atom_site_label_2
_geom_angle_atom_site_label_3
_geom_angle
Cl1 Au1 Cl2 89.85(6)
Cl1 Au1 Cl3 179.15(6)
Cl2 Au1 Cl3 90.96(6)
Cl1 Au1 Cl4 89.76(6)
Cl2 Au1 Cl4 177.57(6)
Cl3 Au1 Cl4 89.44(6)
C6 C5 C10 122.8(6)
C6 C5 N14 118.4(5)
C10 C5 N14 118.6(6)
C5 C6 C7 116.7(6)
C5 C6 C12 122.7(6)
C7 C6 C12 120.6(6)
C8 C7 C6 122.9(6)
C8 C7 H7 118.6
C6 C7 H7 118.6
C7 C8 C9 118.4(6)
C7 C8 C13 121.9(6)
C9 C8 C13 119.7(6)
C10 C9 C8 121.5(6)
C10 C9 H9 119.2
C8 C9 H9 119.2
C9 C10 C5 117.7(6)
C9 C10 C11 120.2(6)
C5 C10 C11 122.2(6)
C10 C11 H11C 109.5
C10 C11 H11A 109.5
H11C C11 H11A 109.5
C10 C11 H11B 109.5
H11C C11 H11B 109.5
H11A C11 H11B 109.5
C6 C12 H12C 109.5
C6 C12 H12A 109.5
H12C C12 H12A 109.5
C6 C12 H12B 109.5
H12C C12 H12B 109.5
H12A C12 H12B 109.5
C8 C13 H13B 109.5
C8 C13 H13C 109.5
H13B C13 H13C 109.5
C8 C13 H13A 109.5
H13B C13 H13A 109.5
H13C C13 H13A 109.5
C15 N14 C5 124.6(5)
C15 N14 C18 110.7(5)
C5 N14 C18 122.8(5)
N14 C15 N16 113.9(6)
N14 C15 H15 123.0
N16 C15 H15 123.0
C15 N16 C19 128.6(5)
C15 N16 C17 109.1(5)
C19 N16 C17 122.2(5)
N16 C17 C18 103.4(5)
N16 C17 H17A 111.1
C18 C17 H17A 111.1
N16 C17 H17B 111.1
C18 C17 H17B 111.1
H17A C17 H17B 109.1
N14 C18 C17 102.5(4)
N14 C18 H18A 111.3
C17 C18 H18A 111.3
N14 C18 H18B 111.3
C17 C18 H18B 111.3
H18A C18 H18B 109.2
C20 C19 C24 123.6(6)
C20 C19 N16 118.1(5)
C24 C19 N16 118.3(5)
C21 C20 C19 116.4(6)
C21 C20 C26 121.3(6)
C19 C20 C26 122.4(6)
C20 C21 C22 122.5(6)
C20 C21 H21 118.7
C22 C21 H21 118.7
C23 C22 C21 118.7(6)
C23 C22 C27 120.8(6)
C21 C22 C27 120.5(6)
C22 C23 C24 121.8(6)
C22 C23 H23 119.1
C24 C23 H23 119.1
C23 C24 C19 116.9(6)
C23 C24 C25 120.7(6)
C19 C24 C25 122.4(6)
C24 C25 H25C 109.5
C24 C25 H25B 109.5
H25C C25 H25B 109.5
C24 C25 H25A 109.5
H25C C25 H25A 109.5
H25B C25 H25A 109.5
C20 C26 H26C 109.5
C20 C26 H26B 109.5
H26C C26 H26B 109.5
C20 C26 H26A 109.5
H26C C26 H26A 109.5
H26B C26 H26A 109.5
C22 C27 H27C 109.5
C22 C27 H27A 109.5
H27C C27 H27A 109.5
C22 C27 H27B 109.5
H27C C27 H27B 109.5
H27A C27 H27B 109.5
Cl30 C28 Cl29 111.7(4)
Cl30 C28 H28B 109.3
Cl29 C28 H28B 109.3
Cl30 C28 H28A 109.3
Cl29 C28 H28A 109.3
H28B C28 H28A 107.9

loop_
_geom_bond_atom_site_label_1
_geom_bond_atom_site_label_2
_geom_bond_distance
Au1 Cl1 2.2742(16)
Au1 Cl2 2.2759(16)
Au1 Cl3 2.2872(16)
Au1 Cl4 2.2881(16)
C5 C6 1.390(8)
C5 C10 1.391(8)
C5 N14 1.449(8)
C6 C7 1.397(8)
C6 C12 1.508(8)
C7 C8 1.367(9)
C7 H7 0.9500
C8 C9 1.397(9)
C8 C13 1.501(9)
C9 C10 1.389(9)
C9 H9 0.9500
C10 C11 1.533(9)
C11 H11C 0.9800
C11 H11A 0.9800
C11 H11B 0.9800
C12 H12C 0.9800
C12 H12A 0.9800
C12 H12B 0.9800
C13 H13B 0.9800
C13 H13C 0.9800
C13 H13A 0.9800
N14 C15 1.294(7)
N14 C18 1.478(8)
C15 N16 1.320(8)
C15 H15 0.9500
N16 C19 1.446(7)
N16 C17 1.484(7)
C17 C18 1.523(8)
C17 H17A 0.9900
C17 H17B 0.9900
C18 H18A 0.9900
C18 H18B 0.9900
C19 C20 1.392(9)
C19 C24 1.401(8)
C20 C21 1.383(9)
C20 C26 1.489(9)
C21 C22 1.404(9)
C21 H21 0.9500
C22 C23 1.373(9)
C22 C27 1.505(8)
C23 C24 1.397(8)
C23 H23 0.9500
C24 C25 1.503(9)
C25 H25C 0.9800
C25 H25B 0.9800
C25 H25A 0.9800
C26 H26C 0.9800
C26 H26B 0.9800
C26 H26A 0.9800
C27 H27C 0.9800
C27 H27A 0.9800
C27 H27B 0.9800
C28 Cl30 1.734(7)
C28 Cl29 1.773(7)
C28 H28B 0.9900
C28 H28A 0.9900

loop_
_geom_hbond_atom_site_label_D
_geom_hbond_atom_site_label_H
_geom_hbond_atom_site_label_A
_geom_hbond_site_symmetry_A
_geom_hbond_distance_DH
_geom_hbond_distance_HA
_geom_hbond_distance_DA
_geom_hbond_angle_DHA
C9 H9 Cl1 1_545 0.95 2.78 3.706(6) 164
C12 H12C Cl4 4_565 0.98 2.87 3.724(6) 147
C15 H15 Cl3 4_565 0.95 2.87 3.740(7) 152
C15 H15 Cl4 4_565 0.95 2.88 3.368(6) 113
C17 H17A Cl4 1_555 0.99 3.05 3.794(6) 133
C17 H17B Cl2 4_575 0.99 2.95 3.736(6) 137
C17 H17B Cl3 4_575 0.99 2.96 3.882(6) 155
C18 H18B Cl1 1_555 0.99 2.78 3.511(6) 131
C25 H25A Cl4 4_565 0.98 2.89 3.832(6) 162
C25 H25B Cl29 1_554 0.98 2.88 3.742(7) 148
C25 H25C Cl2 4_575 0.98 2.97 3.901(6) 160
C25 H25C Cl3 4_575 0.98 3.03 3.691(6) 126
C26 H26B Cl4 1_555 0.98 2.90 3.829(7) 158
C27 H27C Cl30 3_666 0.98 3.04 3.838(8) 140
C28 H28A Cl3 1_555 0.99 2.63 3.486(7) 145

loop_
_geom_torsion_atom_site_label_1
_geom_torsion_atom_site_label_2
_geom_torsion_atom_site_label_3
_geom_torsion_atom_site_label_4
_geom_torsion
C10 C5 C6 C7 2.7(9)
N14 C5 C6 C7 178.1(5)
C10 C5 C6 C12 -177.8(6)
N14 C5 C6 C12 -2.4(8)
C5 C6 C7 C8 -1.1(9)
C12 C6 C7 C8 179.4(6)
C6 C7 C8 C9 -0.2(9)
C6 C7 C8 C13 179.9(6)
C7 C8 C9 C10 -0.1(9)
C13 C8 C9 C10 179.9(6)
C8 C9 C10 C5 1.6(9)
C8 C9 C10 C11 -177.9(6)
C6 C5 C10 C9 -3.0(9)
N14 C5 C10 C9 -178.4(5)
C6 C5 C10 C11 176.6(6)
N14 C5 C10 C11 1.1(9)
C6 C5 N14 C15 118.6(7)
C10 C5 N14 C15 -65.8(8)
C6 C5 N14 C18 -78.2(7)
C10 C5 N14 C18 97.4(7)
C5 N14 C15 N16 167.8(5)
C18 N14 C15 N16 2.9(7)
N14 C15 N16 C19 176.4(6)
N14 C15 N16 C17 1.0(7)
C15 N16 C17 C18 -4.3(6)
C19 N16 C17 C18 -180.0(5)
C15 N14 C18 C17 -5.3(7)
C5 N14 C18 C17 -170.6(5)
N16 C17 C18 N14 5.5(6)
C15 N16 C19 C20 94.1(8)
C17 N16 C19 C20 -91.1(7)
C15 N16 C19 C24 -88.5(8)
C17 N16 C19 C24 86.3(7)
C24 C19 C20 C21 -3.9(9)
N16 C19 C20 C21 173.3(5)
C24 C19 C20 C26 175.6(6)
N16 C19 C20 C26 -7.2(9)
C19 C20 C21 C22 0.6(9)
C26 C20 C21 C22 -178.9(6)
C20 C21 C22 C23 2.0(10)
C20 C21 C22 C27 -177.2(6)
C21 C22 C23 C24 -1.4(10)
C27 C22 C23 C24 177.8(6)
C22 C23 C24 C19 -1.6(9)
C22 C23 C24 C25 177.3(6)
C20 C19 C24 C23 4.5(9)
N16 C19 C24 C23 -172.8(5)
C20 C19 C24 C25 -174.5(6)
N16 C19 C24 C25 8.3(9)
